data_7042686
loop_
_publ_author_name
'Peschke, Simon'
'Gamperl, Lisa'
'Weippert, Valentin'
'Johrendt, Dirk'

_publ_section_title
;
 Flux Synthesis, Crystal Structures, and Physical Properties of New
 Lanthanum Vanadium Oxyselenides
;
_journal_name_full 'Dalton Trans.'
_journal_paper_doi 10.1039/C7DT00779E
_journal_year 2017
_chemical_formula_sum 'La O Se2 V'
_chemical_formula_weight 363.8
_chemical_name_common lanthanum_vanadium_selenide_oxide
_chemical_name_systematic ' ?'
_space_group_IT_number 12
_symmetry_cell_setting monoclinic
_symmetry_Int_Tables_number 12
_symmetry_space_group_name_Hall '-C 2y'
_symmetry_space_group_name_H-M 'C 1 2/m 1'
_audit_update_record
;
2017-03-02 deposited with the CCDC.
2017-03-31 downloaded from the CCDC.
;
_cell_angle_alpha 90
_cell_angle_beta 90.1917(16)
_cell_angle_gamma 90
_cell_formula_units_Z 4
_cell_length_a 11.7119(4)
_cell_length_b 3.88570(10)
_cell_length_c 8.4363(3)
_cell_measurement_reflns_used 4183
_cell_measurement_temperature 293
_cell_measurement_theta_max 35.07
_cell_measurement_theta_min 2.41
_cell_volume 383.92(2)
_diffrn_ambient_temperature 293
_diffrn_measured_fraction_theta_full 0.99
_diffrn_measured_fraction_theta_max 0.99
_diffrn_measurement_device 'four-cycle diffractometer'
_diffrn_measurement_device_type 'Bruker CCD'
_diffrn_radiation_monochromator graphite
_diffrn_radiation_probe x-ray
_diffrn_radiation_source 'X-ray tube'
_diffrn_radiation_type 'Mo K\a'
_diffrn_radiation_wavelength 0.71073
_diffrn_reflns_av_R_equivalents 0.0282
_diffrn_reflns_av_sigmaI/netI 0.0189
_diffrn_reflns_limit_h_max 18
_diffrn_reflns_limit_h_min -18
_diffrn_reflns_limit_k_max 6
_diffrn_reflns_limit_k_min -5
_diffrn_reflns_limit_l_max 13
_diffrn_reflns_limit_l_min -13
_diffrn_reflns_number 5307
_diffrn_reflns_theta_full 35.07
_diffrn_reflns_theta_max 35.07
_diffrn_reflns_theta_min 2.41
_exptl_absorpt_coefficient_mu 32.144
_exptl_absorpt_correction_T_max 0.7469
_exptl_absorpt_correction_T_min 0.3573
_exptl_absorpt_correction_type numerical
_exptl_crystal_colour black
_exptl_crystal_density_diffrn 6.2914
_exptl_crystal_description rod
_exptl_crystal_F_000 624
_exptl_crystal_size_max 0.04
_exptl_crystal_size_mid 0.02
_exptl_crystal_size_min 0.02
_refine_diff_density_max 1.86
_refine_diff_density_min -2.38
_refine_ls_extinction_coef 1050(30)
_refine_ls_extinction_method 'B-C type 1 Gaussian isotropic (Becker & Coppens, 1974)'
_refine_ls_goodness_of_fit_gt 1.50
_refine_ls_goodness_of_fit_ref 1.66
_refine_ls_number_constraints 0
_refine_ls_number_parameters 34
_refine_ls_number_reflns 943
_refine_ls_number_restraints 0
_refine_ls_R_factor_all 0.0204
_refine_ls_R_factor_gt 0.0182
_refine_ls_shift/su_max 0.0447
_refine_ls_shift/su_mean 0.0089
_refine_ls_structure_factor_coef Fsqd
_refine_ls_weighting_details w=1/(\s^2^(I)+0.0004I^2^)
_refine_ls_weighting_scheme sigma
_refine_ls_wR_factor_gt 0.0461
_refine_ls_wR_factor_ref 0.0535
_reflns_number_gt 866
_reflns_number_total 943
_reflns_threshold_expression I>3\s(I)
_cod_data_source_file c7dt00779e2.cif
_cod_data_source_block I
_cod_depositor_comments
;
The following automatic conversions were performed:

'_diffrn_radiation_probe' value 'X-ray' changed to 'x-ray' according
to
/home/data/users/saulius/crontab/automatic-downloads/rss-feeds/RSC/lib/dictionaries/cif_core.dic
dictionary named 'cif_core.dic' version 2.4.2 from 2011-04-26.

Automatic conversion script
Id: cif_fix_values 4973 2017-02-22 13:04:09Z antanas 
;
_cod_original_formula_sum 'La1 O1 Se2 V1'
_cod_database_code 7042686

loop_
_symmetry_equiv_pos_site_id
_symmetry_equiv_pos_as_xyz
1 x,y,z
2 -x,y,-z
3 -x,-y,-z
4 x,-y,z
5 x+1/2,y+1/2,z
6 -x+1/2,y+1/2,-z
7 -x+1/2,-y+1/2,-z
8 x+1/2,-y+1/2,z

loop_
_atom_site_aniso_label
_atom_site_aniso_U_11
_atom_site_aniso_U_22
_atom_site_aniso_U_33
_atom_site_aniso_U_23
_atom_site_aniso_U_13
_atom_site_aniso_U_12
La1 0.0058(1) 0.0050(1) 0.0047(1) 0.0000 0.0009(1) 0.0000
Se1 0.0063(2) 0.0065(2) 0.0043(2) 0.0000 0.0001(1) 0.0000
Se2 0.0061(2) 0.0067(2) 0.0060(2) 0.0000 0.0008(1) 0.0000
V1 0.0037(4) 0.0069(4) 0.0050(4) 0.0000 -0.0002(3) 0.0000
V2 0.0059(4) 0.0082(4) 0.0052(4) 0.0000 0.0009(3) 0.0000
O1 0.0052(11) 0.0082(12) 0.0052(11) 0.0000 0.0006(9) 0.0000

loop_
_atom_site_label
_atom_site_type_symbol
_atom_site_thermal_displace_type
_atom_site_fract_x
_atom_site_fract_y
_atom_site_fract_z
_atom_site_occupancy
_atom_site_U_iso_or_equiv
_atom_site_calc_flag
La1 La Uani 0.23032(17) 0.00000 0.19793(2) 1.000 0.0052(1) d
Se1 Se Uani 0.95307(3) 0.00000 0.19944(4) 1.000 0.0057(1) d
Se2 Se Uani 0.14068(3) 0.50000 0.46483(5) 1.000 0.0063(1) d
V1 V Uani 0.00000 0.50000 0.00000 1.000 0.0052(2) d
V2 V Uani 0.00000 0.00000 0.50000 1.000 0.0064(2) d
O1 O Uani 0.16290(2) 0.50000 0.05820(3) 1.000 0.0062(7) d

loop_
_atom_type_symbol
_atom_type_scat_dispersion_real
_atom_type_scat_dispersion_imag
_atom_type_scat_source
La -0.2871 2.4523 'International Tables Vol C tables 4.2.6.8 and 6.1.1.1'
O 0.0106 0.0060 'International Tables Vol C tables 4.2.6.8 and 6.1.1.1'
Se -0.0929 2.2259 'International Tables Vol C tables 4.2.6.8 and 6.1.1.1'
V 0.3005 0.5294 'International Tables Vol C tables 4.2.6.8 and 6.1.1.1'

loop_
_geom_angle_atom_site_label_1
_geom_angle_atom_site_label_2
_geom_angle_atom_site_label_3
_geom_angle
_geom_angle_site_symmetry_1
_geom_angle_site_symmetry_3
_geom_angle_publ_flag
Se2 La1 O1 75.10(2) . . yes
Se1 La1 Se2 70.26(3) 1_455 . yes
Se2 La1 Se2 75.98(2) . 1_545 yes
Se2 La1 O1 137.53(7) . 1_545 yes
Se1 La1 O1 71.05(5) 1_455 . yes
Se2 La1 O1 137.53(7) 1_545 . yes
O1 La1 O1 107.81(4) . 1_545 yes
Se1 La1 Se2 70.26(3) 1_455 1_545 yes
Se1 La1 O1 71.05(5) 1_455 1_545 yes
Se2 La1 O1 75.10(2) 1_545 1_545 yes
La1 Se1 V1 77.66(1) 1_655 1_645 yes
V1 Se1 V1 95.27(1) 1_645 1_655 yes
V1 Se1 V2 125.57(1) 1_645 1_655 yes
La1 Se1 V1 77.66(1) 1_655 1_655 yes
La1 Se1 V2 78.18(1) 1_655 1_655 yes
V1 Se1 V2 125.57(1) 1_655 1_655 yes
La1 Se2 V2 80.31(3) . . yes
La1 Se2 La1 75.98(2) . 1_565 yes
La1 Se2 V2 139.82(3) . 1_565 yes
La1 Se2 V2 139.82(3) 1_565 . yes
V2 Se2 V2 98.47(1) . 1_565 yes
La1 Se2 V2 80.31(3) 1_565 1_565 yes
Se1 V1 O1 92.57(1) 1_455 . yes
Se1 V1 O1 92.57(1) 1_465 . yes
O1 V1 O1 180.00 . 2_555 yes
Se1 V1 O1 87.43(1) 2_655 . yes
Se1 V1 O1 87.43(1) 2_665 . yes
Se1 V1 Se1 95.27(1) 1_455 1_465 yes
Se1 V1 O1 87.43(1) 1_455 2_555 yes
Se1 V1 Se1 84.73(1) 1_455 2_655 yes
Se1 V1 Se1 180.00 1_455 2_665 yes
Se1 V1 O1 87.43(1) 1_465 2_555 yes
Se1 V1 Se1 180.00 1_465 2_655 yes
Se1 V1 Se1 84.73(1) 1_465 2_665 yes
Se1 V1 O1 92.57(1) 2_655 2_555 yes
Se1 V1 O1 92.57(1) 2_665 2_555 yes
Se1 V1 Se1 95.27(1) 2_655 2_665 yes
Se1 V2 Se2 91.21(1) 1_455 . yes
Se2 V2 Se2 98.47(1) . 1_545 yes
Se2 V2 Se2 180.00 . 2_546 yes
Se2 V2 Se2 81.54(1) . 2_556 yes
Se1 V2 Se2 88.80(1) 2_656 . yes
Se1 V2 Se2 91.21(1) 1_455 1_545 yes
Se1 V2 Se2 88.80(1) 1_455 2_546 yes
Se1 V2 Se2 88.80(1) 1_455 2_556 yes
Se1 V2 Se1 180.00 1_455 2_656 yes
Se2 V2 Se2 81.54(1) 1_545 2_546 yes
Se2 V2 Se2 180.00 1_545 2_556 yes
Se1 V2 Se2 88.80(1) 2_656 1_545 yes
Se2 V2 Se2 98.47(1) 2_546 2_556 yes
Se1 V2 Se2 91.21(1) 2_656 2_546 yes
Se1 V2 Se2 91.21(1) 2_656 2_556 yes
La1 O1 V1 116.02(4) . . yes
La1 O1 La1 107.81(3) . 1_565 yes
La1 O1 V1 116.02(4) 1_565 . yes

loop_
_geom_bond_atom_site_label_1
_geom_bond_atom_site_label_2
_geom_bond_distance
_geom_bond_site_symmetry_2
_geom_bond_publ_flag
La1 Se2 3.1564(8) . yes
La1 O1 2.4045(7) . yes
La1 Se1 3.247(2) 1_455 yes
La1 Se2 3.1564(8) 1_545 yes
La1 O1 2.4045(7) 1_545 yes
Se1 V1 2.6294(2) 1_645 yes
Se1 V1 2.6294(2) 1_655 yes
Se1 V2 2.5927(4) 1_655 yes
Se2 V2 2.5653(2) . yes
Se2 V2 2.5653(2) 1_565 yes
V1 O1 1.9684(2) . yes
V1 O1 1.9684(2) 2_555 yes
